data_7011174
loop_
_publ_author_name
'Licun Li'
'Daizheng Liao'
'Zonghui Jiang'
'Shiping Yan'

_publ_section_title
;
 A novel two-dimensional copper(II)--radical complex
 [Cu(NITmPy)2(N3)2]n: structure and magnetic properties
;
_journal_issue 7
_journal_name_full 'J. Chem. Soc., Dalton Trans.'
_journal_page_first 1350
_journal_page_last 1353
_journal_paper_doi 10.1039/b108476n
_journal_year 2002
_chemical_formula_sum 'C24 H32 Cu N12 O4'
_chemical_formula_weight 616.16
_chemical_name_systematic
; 
? 
;
_space_group_IT_number 14
_symmetry_cell_setting monoclinic
_symmetry_space_group_name_Hall '-P 2ybc'
_symmetry_space_group_name_H-M 'P 1 21/c 1'
_atom_sites_solution_hydrogens geom
_atom_sites_solution_primary direct
_atom_sites_solution_secondary difmap
_audit_creation_method SHELXL-97
_cell_angle_alpha 90.00
_cell_angle_beta 101.761(6)
_cell_angle_gamma 90.00
_cell_formula_units_Z 2
_cell_length_a 10.239(3)
_cell_length_b 11.040(4)
_cell_length_c 12.383(4)
_cell_measurement_temperature 293(2)
_cell_volume 1370.4(8)
_computing_cell_refinement 'Bruker SMART'
_computing_data_collection 'Bruker SMART'
_computing_data_reduction 'Bruker SHELXTL'
_computing_molecular_graphics 'Bruker SHELXTL'
_computing_publication_material 'Bruker SHELXTL'
_computing_structure_refinement 'SHELXL-97 (Sheldrick, 1997)'
_computing_structure_solution 'SHELXS-97 (Sheldrick, 1990)'
_diffrn_ambient_temperature 293(2)
_diffrn_measured_fraction_theta_full 1.000
_diffrn_measured_fraction_theta_max 1.000
_diffrn_measurement_device_type 'CCD area detector'
_diffrn_measurement_method 'phi and omega scans'
_diffrn_radiation_monochromator graphite
_diffrn_radiation_source 'fine-focus sealed tube'
_diffrn_radiation_type MoK\a
_diffrn_radiation_wavelength 0.71073
_diffrn_reflns_av_R_equivalents 0.0577
_diffrn_reflns_av_sigmaI/netI 0.0915
_diffrn_reflns_limit_h_max 12
_diffrn_reflns_limit_h_min -11
_diffrn_reflns_limit_k_max 13
_diffrn_reflns_limit_k_min -13
_diffrn_reflns_limit_l_max 10
_diffrn_reflns_limit_l_min -14
_diffrn_reflns_number 5575
_diffrn_reflns_theta_full 25.03
_diffrn_reflns_theta_max 25.03
_diffrn_reflns_theta_min 2.03
_exptl_absorpt_coefficient_mu 0.853
_exptl_absorpt_correction_T_max 0.8480
_exptl_absorpt_correction_T_min 0.7840
_exptl_absorpt_correction_type none
_exptl_crystal_density_diffrn 1.493
_exptl_crystal_density_method 'not measured'
_exptl_crystal_F_000 642
_exptl_crystal_size_max 0.30
_exptl_crystal_size_mid 0.25
_exptl_crystal_size_min 0.20
_refine_diff_density_max 0.272
_refine_diff_density_min -0.462
_refine_diff_density_rms 0.064
_refine_ls_extinction_method none
_refine_ls_goodness_of_fit_ref 0.909
_refine_ls_hydrogen_treatment mixed
_refine_ls_matrix_type full
_refine_ls_number_parameters 187
_refine_ls_number_reflns 2417
_refine_ls_number_restraints 0
_refine_ls_restrained_S_all 0.909
_refine_ls_R_factor_all 0.0893
_refine_ls_R_factor_gt 0.0422
_refine_ls_shift/su_max 0.000
_refine_ls_shift/su_mean 0.000
_refine_ls_structure_factor_coef Fsqd
_refine_ls_weighting_details 'calc w=1/[\s^2^(Fo^2^)+(0.0382P)^2^+0.0000P] where P=(Fo^2^+2Fc^2^)/3'
_refine_ls_weighting_scheme calc
_refine_ls_wR_factor_gt 0.0796
_refine_ls_wR_factor_ref 0.0910
_reflns_number_gt 1460
_reflns_number_total 2417
_reflns_threshold_expression >2sigma(I)
_cod_data_source_file b108476n.txt
_cod_data_source_block 010320b
_cod_depositor_comments
;
The following automatic conversions were performed:
'_symmetry_cell_setting' value 'Monoclinic' changed to 'monoclinic'
according to '/home/saulius/struct/CIF-dictionaries/cif_core.dic'
dictionary named 'cif_core.dic' version 2.4.1 from 2010-06-29.

Automatic conversion script
Id: cif_fix_enum 1527 2010-12-29 10:47:43Z saulius 
;
_cod_original_cell_volume 1370.3(7)
_cod_original_sg_symbol_H-M P2(1)/c
_cod_database_code 7011174

loop_
_symmetry_equiv_pos_as_xyz
'x, y, z'
'-x, y+1/2, -z+1/2'
'-x, -y, -z'
'x, -y-1/2, z-1/2'

loop_
_atom_site_label
_atom_site_type_symbol
_atom_site_fract_x
_atom_site_fract_y
_atom_site_fract_z
_atom_site_U_iso_or_equiv
_atom_site_adp_type
_atom_site_occupancy
_atom_site_symmetry_multiplicity
_atom_site_calc_flag
_atom_site_refinement_flags
_atom_site_disorder_assembly
_atom_site_disorder_group
Cu1 Cu 1.0000 0.0000 1.0000 0.0301(2) Uani 1 2 d S . .
O2 O 0.7783(3) 0.4394(2) 0.5856(2) 0.0467(7) Uani 1 1 d . . .
N1 N 0.9035(3) 0.0788(2) 0.8559(2) 0.0254(7) Uani 1 1 d . . .
N3 N 0.7240(3) 0.4481(2) 0.6694(2) 0.0290(7) Uani 1 1 d . . .
N2 N 0.6590(3) 0.4064(2) 0.8226(2) 0.0308(7) Uani 1 1 d . . .
C3 C 0.7990(3) 0.1870(3) 0.6543(3) 0.0313(9) Uani 1 1 d . . .
H3A H 0.7660 0.2238 0.5867 0.038 Uiso 1 1 calc R . .
N5 N 1.0897(3) 0.2403(3) 1.0056(3) 0.0413(9) Uani 1 1 d . . .
C2 C 0.8564(4) 0.0743(3) 0.6595(3) 0.0339(9) Uani 1 1 d . . .
H2A H 0.8607 0.0327 0.5949 0.041 Uiso 1 1 calc R . .
C5 C 0.8446(3) 0.1877(3) 0.8514(3) 0.0241(8) Uani 1 1 d . . .
H5A H 0.8393 0.2264 0.9171 0.029 Uiso 1 1 calc R . .
N4 N 1.0859(3) 0.1506(3) 1.0553(2) 0.0476(10) Uani 1 1 d . . .
C4 C 0.7914(3) 0.2450(3) 0.7523(3) 0.0235(8) Uani 1 1 d . . .
C6 C 0.7281(3) 0.3637(3) 0.7494(3) 0.0261(8) Uani 1 1 d . . .
O1 O 0.6415(3) 0.3519(2) 0.9085(2) 0.0559(8) Uani 1 1 d . . .
C1 C 0.9073(3) 0.0233(3) 0.7597(3) 0.0308(9) Uani 1 1 d . . .
H1A H 0.9463 -0.0530 0.7616 0.037 Uiso 1 1 calc R . .
C7 C 0.5814(3) 0.5185(3) 0.7813(3) 0.0327(9) Uani 1 1 d . . .
C8 C 0.6641(4) 0.5655(3) 0.6988(3) 0.0315(9) Uani 1 1 d . . .
C9 C 0.5738(4) 0.6030(3) 0.8768(3) 0.0495(11) Uani 1 1 d . . .
H9A H 0.5204 0.5663 0.9232 0.074 Uiso 1 1 calc R . .
H9B H 0.5342 0.6783 0.8485 0.074 Uiso 1 1 calc R . .
H9C H 0.6620 0.6175 0.9188 0.074 Uiso 1 1 calc R . .
C12 C 0.5861(4) 0.6268(3) 0.5966(3) 0.0519(12) Uani 1 1 d . . .
H12A H 0.6463 0.6529 0.5511 0.078 Uiso 1 1 calc R . .
H12B H 0.5398 0.6956 0.6177 0.078 Uiso 1 1 calc R . .
H12C H 0.5228 0.5707 0.5562 0.078 Uiso 1 1 calc R . .
C11 C 0.7818(4) 0.6443(3) 0.7523(3) 0.0449(11) Uani 1 1 d . . .
H11A H 0.8291 0.6707 0.6971 0.067 Uiso 1 1 calc R . .
H11B H 0.8406 0.5983 0.8076 0.067 Uiso 1 1 calc R . .
H11C H 0.7496 0.7136 0.7858 0.067 Uiso 1 1 calc R . .
C10 C 0.4435(4) 0.4741(3) 0.7271(3) 0.0516(12) Uani 1 1 d . . .
H10A H 0.3977 0.4462 0.7828 0.077 Uiso 1 1 calc R . .
H10B H 0.4514 0.4088 0.6777 0.077 Uiso 1 1 calc R . .
H10C H 0.3941 0.5393 0.6866 0.077 Uiso 1 1 calc R . .
N6 N 1.0954(5) 0.3299(3) 0.9604(3) 0.0898(16) Uani 1 1 d . . .

loop_
_atom_site_aniso_label
_atom_site_aniso_U_11
_atom_site_aniso_U_22
_atom_site_aniso_U_33
_atom_site_aniso_U_23
_atom_site_aniso_U_13
_atom_site_aniso_U_12
Cu1 0.0351(4) 0.0174(3) 0.0330(4) 0.0026(3) -0.0042(3) -0.0019(3)
O2 0.070(2) 0.0368(15) 0.0408(16) 0.0060(13) 0.0277(15) 0.0066(14)
N1 0.0257(17) 0.0203(16) 0.0293(17) 0.0014(13) 0.0030(13) 0.0001(14)
N3 0.0365(19) 0.0248(16) 0.0262(17) 0.0010(14) 0.0074(15) 0.0050(14)
N2 0.0350(19) 0.0302(17) 0.0282(18) 0.0062(15) 0.0091(15) 0.0067(15)
C3 0.036(2) 0.031(2) 0.028(2) 0.0024(17) 0.0065(17) 0.0034(18)
N5 0.051(2) 0.030(2) 0.037(2) -0.0017(17) -0.0040(16) -0.0129(18)
C2 0.048(3) 0.026(2) 0.028(2) -0.0069(17) 0.0079(18) 0.0038(19)
C5 0.024(2) 0.024(2) 0.023(2) -0.0015(16) 0.0012(16) 0.0005(16)
N4 0.073(3) 0.0223(18) 0.037(2) 0.0044(16) -0.0117(18) -0.0110(18)
C4 0.022(2) 0.0198(18) 0.029(2) -0.0048(16) 0.0057(16) 0.0011(15)
C6 0.027(2) 0.029(2) 0.0200(19) -0.0010(17) -0.0007(17) 0.0033(17)
O1 0.065(2) 0.0598(19) 0.0475(18) 0.0120(15) 0.0224(16) 0.0151(16)
C1 0.031(2) 0.023(2) 0.039(2) -0.0033(18) 0.0067(17) 0.0008(16)
C7 0.029(2) 0.026(2) 0.043(2) -0.0024(18) 0.0063(17) 0.0096(17)
C8 0.033(2) 0.024(2) 0.035(2) -0.0011(17) 0.0012(18) 0.0080(18)
C9 0.054(3) 0.043(3) 0.055(3) -0.011(2) 0.020(2) 0.007(2)
C12 0.068(3) 0.031(2) 0.051(3) 0.007(2) 0.000(2) 0.013(2)
C11 0.050(3) 0.036(2) 0.049(3) -0.005(2) 0.009(2) -0.001(2)
C10 0.031(2) 0.049(3) 0.071(3) -0.002(2) 0.001(2) 0.007(2)
N6 0.135(4) 0.047(2) 0.070(3) 0.022(2) -0.019(3) -0.043(3)

loop_
_atom_type_symbol
_atom_type_description
_atom_type_scat_dispersion_real
_atom_type_scat_dispersion_imag
_atom_type_scat_source
C C 0.0033 0.0016 'International Tables Vol C Tables 4.2.6.8 and 6.1.1.4'
H H 0.0000 0.0000 'International Tables Vol C Tables 4.2.6.8 and 6.1.1.4'
O O 0.0106 0.0060 'International Tables Vol C Tables 4.2.6.8 and 6.1.1.4'
Cu Cu 0.3201 1.2651 'International Tables Vol C Tables 4.2.6.8 and 6.1.1.4'
N N 0.0061 0.0033 'International Tables Vol C Tables 4.2.6.8 and 6.1.1.4'

loop_
_geom_angle_atom_site_label_1
_geom_angle_atom_site_label_2
_geom_angle_atom_site_label_3
_geom_angle
_geom_angle_site_symmetry_1
_geom_angle_site_symmetry_3
_geom_angle_publ_flag
N4 Cu1 N4 180.000(1) . 3_757 ?
N4 Cu1 N1 87.28(11) . 3_757 ?
N4 Cu1 N1 92.72(11) 3_757 3_757 ?
N4 Cu1 N1 92.72(11) . . ?
N4 Cu1 N1 87.28(11) 3_757 . ?
N1 Cu1 N1 180.00(9) 3_757 . ?
C5 N1 C1 117.7(3) . . ?
C5 N1 Cu1 123.3(2) . . ?
C1 N1 Cu1 118.8(2) . . ?
O2 N3 C6 126.1(3) . . ?
O2 N3 C8 121.7(3) . . ?
C6 N3 C8 111.6(3) . . ?
O1 N2 C6 125.7(3) . . ?
O1 N2 C7 121.4(3) . . ?
C6 N2 C7 112.0(3) . . ?
C2 C3 C4 118.5(3) . . ?
N6 N5 N4 177.6(4) . . ?
C1 C2 C3 119.8(3) . . ?
N1 C5 C4 122.5(3) . . ?
N5 N4 Cu1 126.9(3) . . ?
C3 C4 C5 118.7(3) . . ?
C3 C4 C6 119.7(3) . . ?
C5 C4 C6 121.6(3) . . ?
N2 C6 N3 108.0(3) . . ?
N2 C6 C4 126.2(3) . . ?
N3 C6 C4 125.7(3) . . ?
N1 C1 C2 122.8(3) . . ?
N2 C7 C10 105.4(3) . . ?
N2 C7 C9 110.4(3) . . ?
C10 C7 C9 110.6(3) . . ?
N2 C7 C8 100.3(3) . . ?
C10 C7 C8 113.8(3) . . ?
C9 C7 C8 115.5(3) . . ?
N3 C8 C12 110.7(3) . . ?
N3 C8 C11 105.8(3) . . ?
C12 C8 C11 110.1(3) . . ?
N3 C8 C7 100.1(3) . . ?
C12 C8 C7 115.9(3) . . ?
C11 C8 C7 113.3(3) . . ?

loop_
_geom_bond_atom_site_label_1
_geom_bond_atom_site_label_2
_geom_bond_distance
_geom_bond_site_symmetry_2
_geom_bond_publ_flag
Cu1 N4 1.939(3) . ?
Cu1 N4 1.939(3) 3_757 ?
Cu1 N1 2.049(3) 3_757 ?
Cu1 N1 2.049(3) . ?
O2 N3 1.277(3) . ?
N1 C5 1.341(4) . ?
N1 C1 1.347(4) . ?
N3 C6 1.354(4) . ?
N3 C8 1.509(4) . ?
N2 O1 1.266(3) . ?
N2 C6 1.344(4) . ?
N2 C7 1.503(4) . ?
C3 C2 1.373(4) . ?
C3 C4 1.389(4) . ?
N5 N6 1.144(4) . ?
N5 N4 1.171(4) . ?
C2 C1 1.365(4) . ?
C5 C4 1.389(4) . ?
C4 C6 1.459(4) . ?
C7 C10 1.516(5) . ?
C7 C9 1.520(4) . ?
C7 C8 1.544(5) . ?
C8 C12 1.512(5) . ?
C8 C11 1.524(5) . ?

loop_
_geom_torsion_atom_site_label_1
_geom_torsion_atom_site_label_2
_geom_torsion_atom_site_label_3
_geom_torsion_atom_site_label_4
_geom_torsion
_geom_torsion_site_symmetry_1
_geom_torsion_site_symmetry_2
_geom_torsion_site_symmetry_3
_geom_torsion_site_symmetry_4
_geom_torsion_publ_flag
N4 Cu1 N1 C5 -42.8(3) . . . . ?
N4 Cu1 N1 C5 137.2(3) 3_757 . . . ?
N1 Cu1 N1 C5 1(100) 3_757 . . . ?
N4 Cu1 N1 C1 132.1(3) . . . . ?
N4 Cu1 N1 C1 -47.9(3) 3_757 . . . ?
N1 Cu1 N1 C1 176(100) 3_757 . . . ?
C4 C3 C2 C1 -1.7(5) . . . . ?
C1 N1 C5 C4 -1.5(5) . . . . ?
Cu1 N1 C5 C4 173.4(2) . . . . ?
N6 N5 N4 Cu1 171(11) . . . . ?
N4 Cu1 N4 N5 143(100) 3_757 . . . ?
N1 Cu1 N4 N5 168.8(4) 3_757 . . . ?
N1 Cu1 N4 N5 -11.2(4) . . . . ?
C2 C3 C4 C5 1.4(5) . . . . ?
C2 C3 C4 C6 -178.6(3) . . . . ?
N1 C5 C4 C3 0.2(5) . . . . ?
N1 C5 C4 C6 -179.9(3) . . . . ?
O1 N2 C6 N3 180.0(3) . . . . ?
C7 N2 C6 N3 10.7(4) . . . . ?
O1 N2 C6 C4 2.6(5) . . . . ?
C7 N2 C6 C4 -166.8(3) . . . . ?
O2 N3 C6 N2 -179.9(3) . . . . ?
C8 N3 C6 N2 8.9(4) . . . . ?
O2 N3 C6 C4 -2.4(5) . . . . ?
C8 N3 C6 C4 -173.6(3) . . . . ?
C3 C4 C6 N2 147.3(3) . . . . ?
C5 C4 C6 N2 -32.6(5) . . . . ?
C3 C4 C6 N3 -29.7(5) . . . . ?
C5 C4 C6 N3 150.4(3) . . . . ?
C5 N1 C1 C2 1.2(5) . . . . ?
Cu1 N1 C1 C2 -173.9(3) . . . . ?
C3 C2 C1 N1 0.3(5) . . . . ?
O1 N2 C7 C10 -76.0(4) . . . . ?
C6 N2 C7 C10 93.8(3) . . . . ?
O1 N2 C7 C9 43.4(4) . . . . ?
C6 N2 C7 C9 -146.8(3) . . . . ?
O1 N2 C7 C8 165.6(3) . . . . ?
C6 N2 C7 C8 -24.5(3) . . . . ?
O2 N3 C8 C12 42.2(4) . . . . ?
C6 N3 C8 C12 -146.2(3) . . . . ?
O2 N3 C8 C11 -77.1(4) . . . . ?
C6 N3 C8 C11 94.6(3) . . . . ?
O2 N3 C8 C7 165.0(3) . . . . ?
C6 N3 C8 C7 -23.3(3) . . . . ?
N2 C7 C8 N3 26.3(3) . . . . ?
C10 C7 C8 N3 -85.7(3) . . . . ?
C9 C7 C8 N3 144.8(3) . . . . ?
N2 C7 C8 C12 145.4(3) . . . . ?
C10 C7 C8 C12 33.4(4) . . . . ?
C9 C7 C8 C12 -96.1(4) . . . . ?
N2 C7 C8 C11 -85.9(3) . . . . ?
C10 C7 C8 C11 162.1(3) . . . . ?
C9 C7 C8 C11 32.6(4) . . . . ?
